data_7251125
loop_
_publ_author_name
'Luo, Hui'
'Wang, Yan'
'He, Yu'
'Li, Li'
'Ma, Yinfeng'
'Wang, Guohui'
'Yang, Jinhui'

_publ_section_title
;
 Electrochemical synthesis of tetralones utilizing platinum nanoparticles
 as the anode material
;
_journal_issue 43
_journal_name_full 'Green Chemistry'
_journal_page_first 13644
_journal_page_last 13650
_journal_paper_doi 10.1039/D5GC03300D
_journal_volume 27
_journal_year 2025
_chemical_formula_moiety 'C24 H18 O'
_chemical_formula_sum 'C24 H18 O'
_chemical_formula_weight 322.38
_space_group_crystal_system monoclinic
_space_group_IT_number 14
_space_group_name_Hall '-P 2ybc'
_space_group_name_H-M_alt 'P 1 21/c 1'
_atom_sites_solution_hydrogens geom
_atom_sites_solution_primary dual
_atom_sites_solution_secondary difmap
_audit_block_doi 10.5517/ccdc.csd.cc2lkylq
_audit_creation_date 2024-11-05
_audit_creation_method
;
Olex2 1.3
(compiled 2020.11.12 svn.r5f609507 for OlexSys, GUI svn.r6403)
;
_audit_update_record
;
2024-11-05 deposited with the CCDC.	2025-10-08 downloaded from the CCDC.
;
_cell_angle_alpha 90.00
_cell_angle_beta 94.755(8)
_cell_angle_gamma 90.00
_cell_formula_units_Z 4
_cell_length_a 13.582(4)
_cell_length_b 6.928(2)
_cell_length_c 18.231(6)
_cell_measurement_reflns_used 2252
_cell_measurement_temperature 296.15
_cell_measurement_theta_max 18.58
_cell_measurement_theta_min 2.59
_cell_volume 1709.6(9)
_computing_cell_refinement 'SAINT V8.40B (?, 2016)'
_computing_data_reduction 'SAINT V8.40B (?, 2016)'
_computing_molecular_graphics 'Olex2 1.3 (Dolomanov et al., 2009)'
_computing_publication_material 'Olex2 1.3 (Dolomanov et al., 2009)'
_computing_structure_refinement 'XH  (Sheldrick, 2008)'
_computing_structure_solution 'SHELXS-97 (Sheldrick, 1990)'
_diffrn_ambient_temperature 296.15
_diffrn_measured_fraction_theta_full 0.990
_diffrn_measured_fraction_theta_max 0.990
_diffrn_measurement_device_type 'CCD area detector'
_diffrn_measurement_method 'phi and omega scans'
_diffrn_radiation_monochromator graphite
_diffrn_radiation_type MoK\a
_diffrn_radiation_wavelength 0.71073
_diffrn_reflns_av_R_equivalents 0.1093
_diffrn_reflns_av_unetI/netI 0.0847
_diffrn_reflns_limit_h_max 15
_diffrn_reflns_limit_h_min -16
_diffrn_reflns_limit_k_max 8
_diffrn_reflns_limit_k_min -7
_diffrn_reflns_limit_l_max 21
_diffrn_reflns_limit_l_min -21
_diffrn_reflns_number 26164
_diffrn_reflns_theta_full 25.12
_diffrn_reflns_theta_max 25.12
_diffrn_reflns_theta_min 2.24
_diffrn_source 'fine-focus sealed tube'
_diffrn_source_current 30.0
_diffrn_source_power 1.5
_diffrn_source_voltage 50.0
_exptl_absorpt_coefficient_mu 0.075
_exptl_absorpt_correction_T_max 0.7452
_exptl_absorpt_correction_T_min 0.6640
_exptl_absorpt_correction_type none
_exptl_absorpt_process_details
;
SADABS-2016/2 (Bruker,2016/2) was used for absorption correction.
wR2(int) was 0.0778 before and 0.0681 after correction.
The Ratio of minimum to maximum transmission is 0.8910.
The \l/2 correction factor is Not present.
;
_exptl_crystal_colour 'clear whiteish colourless'
_exptl_crystal_colour_lustre clear
_exptl_crystal_colour_modifier whiteish
_exptl_crystal_colour_primary colourless
_exptl_crystal_density_diffrn 1.253
_exptl_crystal_density_method 'not measured'
_exptl_crystal_description block
_exptl_crystal_F_000 680
_exptl_crystal_size_max 0.22
_exptl_crystal_size_mid 0.2
_exptl_crystal_size_min 0.18
_refine_diff_density_max 0.466
_refine_diff_density_min -0.243
_refine_diff_density_rms 0.047
_refine_ls_extinction_method none
_refine_ls_goodness_of_fit_ref 1.024
_refine_ls_hydrogen_treatment mixed
_refine_ls_matrix_type full
_refine_ls_number_parameters 226
_refine_ls_number_reflns 3026
_refine_ls_number_restraints 174
_refine_ls_restrained_S_all 1.063
_refine_ls_R_factor_all 0.2248
_refine_ls_R_factor_gt 0.0971
_refine_ls_shift/su_max 0.000
_refine_ls_shift/su_mean 0.000
_refine_ls_structure_factor_coef Fsqd
_refine_ls_weighting_details 'calc w=1/[\s^2^(Fo^2^)+(0.0979P)^2^+2.2709P] where P=(Fo^2^+2Fc^2^)/3'
_refine_ls_weighting_scheme calc
_refine_ls_wR_factor_gt 0.2184
_refine_ls_wR_factor_ref 0.2875
_reflns_number_gt 1327
_reflns_number_total 3026
_reflns_threshold_expression >2sigma(I)
_cod_data_source_file d5gc03300d2.cif
_cod_data_source_block 1
_cod_depositor_comments 'Adding full bibliography for 7251125.cif.'
_cod_original_cell_volume 1709.5(9)
_cod_database_code 7251125
_olex2_refinement_description
;
1. Fixed Uiso
 At 1.2 times of:
  All C(H) groups, All C(H,H) groups
2. Uiso/Uaniso restraints and constraints
All non-hydrogen atoms have similar U: within 2A with sigma of 0.01 and sigma
for terminal atoms of 0.02 within 2A
3.a Ternary CH refined with riding coordinates:
 C004(H004)
3.b Secondary CH2 refined with riding coordinates:
 C00G(H00A,H00C), C00M(H00G,H00L)
3.c Aromatic/amide H refined with riding coordinates:
 C003(H003), C008(H008), C00B(H00B), C00D(H00D), C00E(H00E), C00F(H00F),
 C00H(H00H), C00I(H00I), C00J(H00J), C00K(H00K), C00N(H00N), C00O(H00O),
 C00P(H00P)
;
_olex2_submission_special_instructions 'No special instructions were received'

loop_
_space_group_symop_id
_space_group_symop_operation_xyz
1 'x, y, z'
2 '-x, y+1/2, -z+1/2'
3 '-x, -y, -z'
4 'x, -y-1/2, z-1/2'

loop_
_atom_site_label
_atom_site_type_symbol
_atom_site_fract_x
_atom_site_fract_y
_atom_site_fract_z
_atom_site_U_iso_or_equiv
_atom_site_adp_type
_atom_site_occupancy
_atom_site_symmetry_multiplicity
_atom_site_calc_flag
_atom_site_refinement_flags
_atom_site_disorder_assembly
_atom_site_disorder_group
C001 C 0.5353(4) 0.4390(7) 0.6242(3) 0.0568(12) Uani 1 1 d U . .
C002 C 0.6221(4) 0.4665(7) 0.5862(3) 0.0582(13) Uani 1 1 d U . .
C003 C 0.5163(4) 0.2653(8) 0.6614(3) 0.0643(14) Uani 1 1 d U . .
H003 H 0.5613 0.1642 0.6614 0.077 Uiso 1 1 calc R . .
C004 C 0.6975(4) 0.3051(8) 0.5837(3) 0.0655(14) Uani 1 1 d U . .
H004 H 0.6599 0.1854 0.5749 0.079 Uiso 1 1 calc R . .
C005 C 0.7636(4) 0.2748(8) 0.6540(3) 0.0705(14) Uani 1 1 d U . .
C006 C 0.8901(4) 0.1884(9) 0.7773(3) 0.0770(15) Uani 1 1 d U . .
C007 C 0.4650(4) 0.5913(8) 0.6265(3) 0.0690(14) Uani 1 1 d U . .
C008 C 0.7743(4) 0.4060(9) 0.7077(3) 0.0776(16) Uani 1 1 d U . .
H008 H 0.7402 0.5223 0.7030 0.093 Uiso 1 1 calc R . .
C009 C 0.8412(4) 0.3659(9) 0.7753(3) 0.0791(15) Uani 1 1 d U . .
C00A C 0.6360(4) 0.6425(8) 0.5525(3) 0.0743(15) Uani 1 1 d U . .
C00B C 0.4329(4) 0.2443(9) 0.6974(3) 0.0798(16) Uani 1 1 d U . .
H00B H 0.4212 0.1276 0.7203 0.096 Uiso 1 1 calc R . .
O00C O 0.7388(5) 0.8403(8) 0.4875(3) 0.160(2) Uani 1 1 d U . .
C00D C 0.3805(4) 0.5625(10) 0.6654(3) 0.0827(17) Uani 1 1 d U . .
H00D H 0.3344 0.6614 0.6669 0.099 Uiso 1 1 calc R . .
C00E C 0.5628(5) 0.7891(8) 0.5548(3) 0.0890(18) Uani 1 1 d U . .
H00E H 0.5718 0.9051 0.5306 0.107 Uiso 1 1 calc R . .
C00F C 0.4823(5) 0.7659(8) 0.5903(3) 0.0863(17) Uani 1 1 d U . .
H00F H 0.4369 0.8660 0.5913 0.104 Uiso 1 1 calc R . .
C00G C 0.7608(4) 0.3291(9) 0.5187(3) 0.0849(17) Uani 1 1 d U . .
H00A H 0.8140 0.2354 0.5227 0.102 Uiso 1 1 calc R . .
H00C H 0.7207 0.3045 0.4731 0.102 Uiso 1 1 calc R . .
C00H C 0.3648(4) 0.3938(10) 0.7005(3) 0.0860(17) Uani 1 1 d U . .
H00H H 0.3092 0.3782 0.7265 0.103 Uiso 1 1 calc R . .
C00I C 0.8161(4) 0.0984(9) 0.6629(4) 0.0919(18) Uani 1 1 d U . .
H00I H 0.8067 0.0063 0.6259 0.110 Uiso 1 1 calc R . .
C00J C 0.8503(5) 0.4960(11) 0.8298(4) 0.104(2) Uani 1 1 d U . .
H00J H 0.8159 0.6122 0.8268 0.125 Uiso 1 1 calc R . .
C00K C 0.8795(5) 0.0560(10) 0.7227(4) 0.0987(19) Uani 1 1 d U . .
H00K H 0.9142 -0.0598 0.7258 0.118 Uiso 1 1 calc R . .
C00L C 0.7276(6) 0.6839(11) 0.5160(4) 0.0991(19) Uani 1 1 d U . .
C00M C 0.8035(5) 0.5289(10) 0.5166(3) 0.0987(19) Uani 1 1 d U . .
H00G H 0.8503 0.5464 0.5593 0.118 Uiso 1 1 calc R . .
H00L H 0.8394 0.5415 0.4730 0.118 Uiso 1 1 calc R . .
C00N C 0.9571(4) 0.1470(12) 0.8449(4) 0.107(2) Uani 1 1 d U . .
H00N H 0.9931 0.0327 0.8493 0.129 Uiso 1 1 calc R . .
C00O C 0.9640(5) 0.2777(13) 0.8983(4) 0.109(2) Uani 1 1 d U . .
H00O H 1.0037 0.2524 0.9413 0.131 Uiso 1 1 calc R . .
C00P C 0.9138(5) 0.4487(13) 0.8914(4) 0.112(2) Uani 1 1 d U . .
H00P H 0.9223 0.5378 0.9296 0.134 Uiso 1 1 calc R . .

loop_
_atom_site_aniso_label
_atom_site_aniso_U_11
_atom_site_aniso_U_22
_atom_site_aniso_U_33
_atom_site_aniso_U_23
_atom_site_aniso_U_13
_atom_site_aniso_U_12
C001 0.063(3) 0.058(3) 0.048(3) -0.006(2) -0.007(2) 0.001(2)
C002 0.068(3) 0.054(3) 0.050(3) -0.006(2) -0.008(2) -0.012(2)
C003 0.063(3) 0.069(3) 0.061(3) 0.004(3) 0.003(3) 0.003(3)
C004 0.063(3) 0.070(3) 0.062(3) -0.005(3) 0.001(3) -0.007(3)
C005 0.060(3) 0.080(3) 0.073(3) 0.000(3) 0.013(3) -0.004(3)
C006 0.062(3) 0.097(4) 0.075(3) -0.001(3) 0.026(3) 0.007(3)
C007 0.075(3) 0.060(3) 0.069(3) -0.011(3) -0.016(3) 0.001(3)
C008 0.058(3) 0.104(4) 0.071(3) 0.008(3) 0.009(3) -0.002(3)
C009 0.065(3) 0.099(4) 0.077(3) -0.013(3) 0.026(3) 0.005(3)
C00A 0.090(4) 0.063(3) 0.067(3) -0.003(3) -0.005(3) -0.021(3)
C00B 0.074(4) 0.097(4) 0.069(3) 0.001(3) 0.006(3) -0.008(3)
O00C 0.226(6) 0.098(4) 0.165(5) 0.012(3) 0.070(4) -0.067(4)
C00D 0.071(4) 0.092(4) 0.082(4) -0.028(3) -0.009(3) 0.014(3)
C00E 0.116(5) 0.053(3) 0.093(4) 0.006(3) -0.019(4) -0.010(3)
C00F 0.103(4) 0.056(3) 0.096(4) -0.012(3) -0.017(3) 0.007(3)
C00G 0.080(4) 0.108(4) 0.069(3) -0.007(3) 0.013(3) -0.012(3)
C00H 0.071(4) 0.109(4) 0.078(4) -0.022(3) 0.012(3) -0.002(4)
C00I 0.076(4) 0.097(4) 0.101(4) 0.014(4) 0.000(3) 0.004(3)
C00J 0.087(4) 0.133(5) 0.093(4) -0.014(4) 0.017(4) 0.020(4)
C00K 0.082(4) 0.098(4) 0.118(5) 0.008(4) 0.019(4) 0.011(3)
C00L 0.127(5) 0.088(4) 0.082(4) -0.011(4) 0.013(4) -0.042(4)
C00M 0.097(4) 0.127(5) 0.075(4) -0.002(4) 0.019(3) -0.044(4)
C00N 0.068(4) 0.155(5) 0.100(5) 0.007(4) 0.015(4) 0.013(4)
C00O 0.083(4) 0.170(6) 0.075(4) -0.006(4) 0.009(3) 0.024(4)
C00P 0.084(4) 0.172(6) 0.078(4) -0.004(4) -0.006(3) 0.025(4)

loop_
_atom_type_symbol
_atom_type_description
_atom_type_scat_dispersion_real
_atom_type_scat_dispersion_imag
_atom_type_scat_source
C C 0.0033 0.0016 'International Tables Vol C Tables 4.2.6.8 and 6.1.1.4'
H H 0.0000 0.0000 'International Tables Vol C Tables 4.2.6.8 and 6.1.1.4'
O O 0.0106 0.0060 'International Tables Vol C Tables 4.2.6.8 and 6.1.1.4'

loop_
_geom_angle_atom_site_label_1
_geom_angle_atom_site_label_2
_geom_angle_atom_site_label_3
_geom_angle
_geom_angle_site_symmetry_1
_geom_angle_site_symmetry_3
_geom_angle_publ_flag
C002 C001 C007 119.9(5) . . ?
C003 C001 C002 122.4(5) . . ?
C003 C001 C007 117.7(5) . . ?
C001 C002 C004 120.2(4) . . ?
C00A C002 C001 118.7(5) . . ?
C00A C002 C004 121.1(5) . . ?
C001 C003 H003 119.6 . . ?
C00B C003 C001 120.9(5) . . ?
C00B C003 H003 119.6 . . ?
C002 C004 H004 106.5 . . ?
C002 C004 C00G 111.5(5) . . ?
C005 C004 C002 115.4(4) . . ?
C005 C004 H004 106.5 . . ?
C005 C004 C00G 109.8(4) . . ?
C00G C004 H004 106.5 . . ?
C008 C005 C004 123.1(5) . . ?
C008 C005 C00I 118.7(6) . . ?
C00I C005 C004 118.2(5) . . ?
C009 C006 C00N 116.4(6) . . ?
C00K C006 C009 123.8(6) . . ?
C00K C006 C00N 119.7(6) . . ?
C00D C007 C001 119.0(5) . . ?
C00D C007 C00F 122.1(6) . . ?
C00F C007 C001 118.9(6) . . ?
C005 C008 H008 120.0 . . ?
C005 C008 C009 120.0(6) . . ?
C009 C008 H008 120.0 . . ?
C006 C009 C008 116.1(6) . . ?
C00J C009 C006 124.0(6) . . ?
C00J C009 C008 119.9(6) . . ?
C002 C00A C00E 119.6(6) . . ?
C002 C00A C00L 121.2(6) . . ?
C00E C00A C00L 119.2(6) . . ?
C003 C00B H00B 119.3 . . ?
C003 C00B C00H 121.5(6) . . ?
C00H C00B H00B 119.3 . . ?
C007 C00D H00D 119.2 . . ?
C00H C00D C007 121.6(6) . . ?
C00H C00D H00D 119.2 . . ?
C00A C00E H00E 118.9 . . ?
C00F C00E C00A 122.3(6) . . ?
C00F C00E H00E 118.9 . . ?
C007 C00F H00F 119.7 . . ?
C00E C00F C007 120.7(6) . . ?
C00E C00F H00F 119.7 . . ?
C004 C00G H00A 109.4 . . ?
C004 C00G H00C 109.4 . . ?
H00A C00G H00C 108.0 . . ?
C00M C00G C004 111.2(5) . . ?
C00M C00G H00A 109.4 . . ?
C00M C00G H00C 109.4 . . ?
C00B C00H H00H 120.4 . . ?
C00D C00H C00B 119.3(6) . . ?
C00D C00H H00H 120.4 . . ?
C005 C00I H00I 118.1 . . ?
C00K C00I C005 123.7(7) . . ?
C00K C00I H00I 118.1 . . ?
C009 C00J H00J 121.6 . . ?
C009 C00J C00P 116.8(7) . . ?
C00P C00J H00J 121.6 . . ?
C006 C00K C00I 117.6(6) . . ?
C006 C00K H00K 121.2 . . ?
C00I C00K H00K 121.2 . . ?
C00A C00L C00M 117.6(6) . . ?
O00C C00L C00A 120.1(8) . . ?
O00C C00L C00M 122.3(7) . . ?
C00G C00M H00G 108.9 . . ?
C00G C00M H00L 108.9 . . ?
C00L C00M C00G 113.4(5) . . ?
C00L C00M H00G 108.9 . . ?
C00L C00M H00L 108.9 . . ?
H00G C00M H00L 107.7 . . ?
C006 C00N H00N 120.8 . . ?
C00O C00N C006 118.3(7) . . ?
C00O C00N H00N 120.8 . . ?
C00N C00O H00O 119.4 . . ?
C00N C00O C00P 121.2(7) . . ?
C00P C00O H00O 119.4 . . ?
C00J C00P H00P 118.4 . . ?
C00O C00P C00J 123.2(7) . . ?
C00O C00P H00P 118.4 . . ?

loop_
_geom_bond_atom_site_label_1
_geom_bond_atom_site_label_2
_geom_bond_distance
_geom_bond_site_symmetry_2
_geom_bond_publ_flag
C001 C002 1.428(7) . ?
C001 C003 1.416(7) . ?
C001 C007 1.426(7) . ?
C002 C004 1.519(7) . ?
C002 C00A 1.386(7) . ?
C003 H003 0.9300 . ?
C003 C00B 1.362(7) . ?
C004 H004 0.9800 . ?
C004 C005 1.517(7) . ?
C004 C00G 1.530(7) . ?
C005 C008 1.334(7) . ?
C005 C00I 1.417(8) . ?
C006 C009 1.396(8) . ?
C006 C00K 1.352(8) . ?
C006 C00N 1.498(8) . ?
C007 C00D 1.412(8) . ?
C007 C00F 1.407(8) . ?
C008 H008 0.9300 . ?
C008 C009 1.496(8) . ?
C009 C00J 1.340(8) . ?
C00A C00E 1.424(8) . ?
C00A C00L 1.486(9) . ?
C00B H00B 0.9300 . ?
C00B C00H 1.393(8) . ?
O00C C00L 1.217(8) . ?
C00D H00D 0.9300 . ?
C00D C00H 1.358(8) . ?
C00E H00E 0.9300 . ?
C00E C00F 1.325(8) . ?
C00F H00F 0.9300 . ?
C00G H00A 0.9700 . ?
C00G H00C 0.9700 . ?
C00G C00M 1.502(8) . ?
C00H H00H 0.9300 . ?
C00I H00I 0.9300 . ?
C00I C00K 1.364(8) . ?
C00J H00J 0.9300 . ?
C00J C00P 1.396(8) . ?
C00K H00K 0.9300 . ?
C00L C00M 1.487(9) . ?
C00M H00G 0.9700 . ?
C00M H00L 0.9700 . ?
C00N H00N 0.9300 . ?
C00N C00O 1.328(9) . ?
C00O H00O 0.9300 . ?
C00O C00P 1.368(10) . ?
C00P H00P 0.9300 . ?

loop_
_geom_torsion_atom_site_label_1
_geom_torsion_atom_site_label_2
_geom_torsion_atom_site_label_3
_geom_torsion_atom_site_label_4
_geom_torsion
_geom_torsion_site_symmetry_1
_geom_torsion_site_symmetry_2
_geom_torsion_site_symmetry_3
_geom_torsion_site_symmetry_4
_geom_torsion_publ_flag
C001 C002 C004 C005 -76.0(6) . . . . ?
C001 C002 C004 C00G 157.8(4) . . . . ?
C001 C002 C00A C00E -1.6(7) . . . . ?
C001 C002 C00A C00L 176.3(5) . . . . ?
C001 C003 C00B C00H -1.8(8) . . . . ?
C001 C007 C00D C00H 0.1(8) . . . . ?
C001 C007 C00F C00E -0.3(8) . . . . ?
C002 C001 C003 C00B 179.7(5) . . . . ?
C002 C001 C007 C00D -179.0(4) . . . . ?
C002 C001 C007 C00F 0.8(7) . . . . ?
C002 C004 C005 C008 -16.7(7) . . . . ?
C002 C004 C005 C00I 163.2(5) . . . . ?
C002 C004 C00G C00M 50.8(6) . . . . ?
C002 C00A C00E C00F 2.2(9) . . . . ?
C002 C00A C00L O00C -179.1(6) . . . . ?
C002 C00A C00L C00M 0.4(8) . . . . ?
C003 C001 C002 C004 1.0(7) . . . . ?
C003 C001 C002 C00A -178.6(4) . . . . ?
C003 C001 C007 C00D -0.1(7) . . . . ?
C003 C001 C007 C00F 179.7(4) . . . . ?
C003 C00B C00H C00D 1.8(9) . . . . ?
C004 C002 C00A C00E 178.8(5) . . . . ?
C004 C002 C00A C00L -3.3(7) . . . . ?
C004 C005 C008 C009 -179.7(4) . . . . ?
C004 C005 C00I C00K 178.3(5) . . . . ?
C004 C00G C00M C00L -54.8(7) . . . . ?
C005 C004 C00G C00M -78.4(6) . . . . ?
C005 C008 C009 C006 0.5(7) . . . . ?
C005 C008 C009 C00J -178.5(6) . . . . ?
C005 C00I C00K C006 2.1(9) . . . . ?
C006 C009 C00J C00P 0.8(9) . . . . ?
C006 C00N C00O C00P -2.0(10) . . . . ?
C007 C001 C002 C004 179.8(4) . . . . ?
C007 C001 C002 C00A 0.2(7) . . . . ?
C007 C001 C003 C00B 0.9(7) . . . . ?
C007 C00D C00H C00B -1.0(9) . . . . ?
C008 C005 C00I C00K -1.8(9) . . . . ?
C008 C009 C00J C00P 179.8(5) . . . . ?
C009 C006 C00K C00I -1.0(9) . . . . ?
C009 C006 C00N C00O 1.4(8) . . . . ?
C009 C00J C00P C00O -1.3(10) . . . . ?
C00A C002 C004 C005 103.6(5) . . . . ?
C00A C002 C004 C00G -22.6(6) . . . . ?
C00A C00E C00F C007 -1.2(9) . . . . ?
C00A C00L C00M C00G 29.1(8) . . . . ?
O00C C00L C00M C00G -151.4(6) . . . . ?
C00D C007 C00F C00E 179.4(5) . . . . ?
C00E C00A C00L O00C -1.2(9) . . . . ?
C00E C00A C00L C00M 178.3(5) . . . . ?
C00F C007 C00D C00H -179.6(5) . . . . ?
C00G C004 C005 C008 110.4(6) . . . . ?
C00G C004 C005 C00I -69.7(6) . . . . ?
C00I C005 C008 C009 0.4(8) . . . . ?
C00K C006 C009 C008 -0.2(8) . . . . ?
C00K C006 C009 C00J 178.8(6) . . . . ?
C00K C006 C00N C00O -178.3(6) . . . . ?
C00L C00A C00E C00F -175.8(5) . . . . ?
C00N C006 C009 C008 -179.9(5) . . . . ?
C00N C006 C009 C00J -0.9(8) . . . . ?
C00N C006 C00K C00I 178.7(5) . . . . ?
C00N C00O C00P C00J 2.0(11) . . . . ?
